data_2232458
loop_
_publ_author_name
'Wicher, Barbara'
'Gdaniec, Maria'

_publ_section_title
;
 A third polymorph of
 <i>N</i>,<i>N</i>'-bis(pyridin-2-yl)benzene-1,4-diamine
;
_journal_coeditor_code RZ2657
_journal_issue 11
_journal_name_full 'Acta Crystallographica Section E'
_journal_page_first o3095
_journal_paper_doi 10.1107/S1600536811044539
_journal_volume 67
_journal_year 2011
_chemical_formula_iupac 'C16 H14 N4'
_chemical_formula_moiety 'C16 H14 N4'
_chemical_formula_sum 'C16 H14 N4'
_chemical_formula_weight 262.31
_chemical_melting_point 479
_chemical_name_systematic
;
<i>N</i>,<i>N</i>'-bis(pyridin-2-yl)benzene-1,4-diamine
;
_space_group_IT_number 14
_symmetry_cell_setting monoclinic
_symmetry_space_group_name_Hall '-P 2ybc'
_symmetry_space_group_name_H-M 'P 1 21/c 1'
_atom_sites_solution_hydrogens geom
_atom_sites_solution_primary direct
_atom_sites_solution_secondary difmap
_audit_creation_method SHELXL-97
_cell_angle_alpha 90.00
_cell_angle_beta 106.746(4)
_cell_angle_gamma 90.00
_cell_formula_units_Z 4
_cell_length_a 7.2534(2)
_cell_length_b 20.8270(6)
_cell_length_c 9.0681(3)
_cell_measurement_reflns_used 6262
_cell_measurement_temperature 295(2)
_cell_measurement_theta_max 75.77
_cell_measurement_theta_min 2.12
_cell_volume 1311.79(7)
_computing_cell_refinement 'CrysAlis PRO (Agilent, 2010)'
_computing_data_collection 'CrysAlis PRO (Agilent, 2010)'
_computing_data_reduction 'CrysAlis PRO (Agilent, 2010)'
_computing_molecular_graphics
;
ORTEP-3 for Windows (Farrugia, 1997) and
Mercury (Macrae <i>et al.</i>, 2006)
;
_computing_publication_material 'SHELXL97 (Sheldrick, 2008)'
_computing_structure_refinement 'SHELXL97 (Sheldrick, 2008)'
_computing_structure_solution 'SIR2004 (Burla <i>et al.</i>, 2005)'
_diffrn_ambient_temperature 295(2)
_diffrn_measured_fraction_theta_full 0.998
_diffrn_measured_fraction_theta_max 0.998
_diffrn_measurement_device_type 'Oxford Diffraction SuperNova'
_diffrn_measurement_method \w
_diffrn_radiation_monochromator mirror
_diffrn_radiation_source 'Nova Cu X-ray Source'
_diffrn_radiation_type CuK\a
_diffrn_radiation_wavelength 1.54178
_diffrn_reflns_av_R_equivalents 0.0193
_diffrn_reflns_av_sigmaI/netI 0.0103
_diffrn_reflns_limit_h_max 8
_diffrn_reflns_limit_h_min -8
_diffrn_reflns_limit_k_max 25
_diffrn_reflns_limit_k_min -25
_diffrn_reflns_limit_l_max 10
_diffrn_reflns_limit_l_min -10
_diffrn_reflns_number 10413
_diffrn_reflns_theta_full 68.24
_diffrn_reflns_theta_max 68.24
_diffrn_reflns_theta_min 6.37
_diffrn_standards_decay_% 0
_diffrn_standards_interval_count 0
_diffrn_standards_interval_time 0
_diffrn_standards_number 0
_exptl_absorpt_coefficient_mu 0.652
_exptl_absorpt_correction_T_max 1.000
_exptl_absorpt_correction_T_min 0.799
_exptl_absorpt_correction_type multi-scan
_exptl_absorpt_process_details
;
(CrysAlis PRO; Agilent, 2010)
;
_exptl_crystal_colour colourless
_exptl_crystal_density_diffrn 1.328
_exptl_crystal_density_method 'not measured'
_exptl_crystal_description plate
_exptl_crystal_F_000 552
_exptl_crystal_size_max 0.2
_exptl_crystal_size_mid 0.2
_exptl_crystal_size_min 0.05
_refine_diff_density_max 0.112
_refine_diff_density_min -0.188
_refine_ls_extinction_method none
_refine_ls_goodness_of_fit_ref 1.069
_refine_ls_hydrogen_treatment constr
_refine_ls_matrix_type full
_refine_ls_number_parameters 181
_refine_ls_number_reflns 2398
_refine_ls_number_restraints 0
_refine_ls_restrained_S_all 1.069
_refine_ls_R_factor_all 0.0371
_refine_ls_R_factor_gt 0.0353
_refine_ls_shift/su_max 0.000
_refine_ls_shift/su_mean 0.000
_refine_ls_structure_factor_coef Fsqd
_refine_ls_weighting_details 'calc w=1/[\s^2^(Fo^2^)+(0.0478P)^2^+0.2155P] where P=(Fo^2^+2Fc^2^)/3'
_refine_ls_weighting_scheme calc
_refine_ls_wR_factor_gt 0.0922
_refine_ls_wR_factor_ref 0.0936
_reflns_number_gt 2221
_reflns_number_total 2398
_reflns_threshold_expression I>2/s(I)
_cod_data_source_file rz2657.cif
_cod_data_source_block I
_cod_original_sg_symbol_H-M 'P 21/c'
_cod_database_code 2232458
_cod_database_fobs_code 2232458

loop_
_symmetry_equiv_pos_as_xyz
'x, y, z'
'-x, y+1/2, -z+1/2'
'-x, -y, -z'
'x, -y-1/2, z-1/2'

loop_
_atom_site_type_symbol
_atom_site_label
_atom_site_fract_x
_atom_site_fract_y
_atom_site_fract_z
_atom_site_U_iso_or_equiv
_atom_site_adp_type
_atom_site_calc_flag
_atom_site_refinement_flags
_atom_site_occupancy
_atom_site_symmetry_multiplicity
N N2 0.18091(14) 0.15267(5) 0.53715(10) 0.0434(2) Uani d . 1 1
N N7 0.34929(14) 0.13813(5) 0.36249(10) 0.0453(2) Uani d . 1 1
H H7N 0.4266 0.1142 0.4380 0.054 Uiso d R 1 1
N N14 0.53458(15) 0.12536(5) -0.19925(11) 0.0521(3) Uani d . 1 1
H H14N 0.4314 0.1319 -0.2811 0.063 Uiso d R 1 1
N N16 0.63876(14) 0.06275(5) -0.36845(10) 0.0458(2) Uani d . 1 1
C C1 0.18087(15) 0.15794(5) 0.38962(12) 0.0382(2) Uani d . 1 1
C C3 0.02222(18) 0.17053(6) 0.57328(14) 0.0500(3) Uani d . 1 1
H H3 0.0216 0.1663 0.6752 0.060 Uiso calc R 1 1
C C4 -0.13952(18) 0.19473(7) 0.46964(16) 0.0572(3) Uani d . 1 1
H H4 -0.2462 0.2071 0.5000 0.069 Uiso calc R 1 1
C C5 -0.13771(18) 0.19995(7) 0.31846(16) 0.0581(3) Uani d . 1 1
H H5 -0.2449 0.2161 0.2448 0.070 Uiso calc R 1 1
C C6 0.02097(17) 0.18144(6) 0.27640(13) 0.0486(3) Uani d . 1 1
H H6 0.0224 0.1844 0.1744 0.058 Uiso calc R 1 1
C C8 0.39192(15) 0.13618(5) 0.22059(12) 0.0387(3) Uani d . 1 1
C C9 0.34861(17) 0.18587(5) 0.11355(13) 0.0435(3) Uani d . 1 1
H H9 0.2842 0.2220 0.1332 0.052 Uiso calc R 1 1
C C10 0.40017(17) 0.18215(6) -0.02162(12) 0.0445(3) Uani d . 1 1
H H10 0.3685 0.2157 -0.0920 0.053 Uiso calc R 1 1
C C11 0.49825(15) 0.12933(5) -0.05437(12) 0.0406(3) Uani d . 1 1
C C12 0.54745(16) 0.08080(5) 0.05517(13) 0.0425(3) Uani d . 1 1
H H12 0.6177 0.0457 0.0380 0.051 Uiso calc R 1 1
C C13 0.49368(16) 0.08396(5) 0.18909(13) 0.0419(3) Uani d . 1 1
H H13 0.5262 0.0505 0.2597 0.050 Uiso calc R 1 1
C C15 0.67958(16) 0.08914(5) -0.22815(12) 0.0418(3) Uani d . 1 1
C C17 0.7754(2) 0.02598(6) -0.39897(15) 0.0539(3) Uani d . 1 1
H H17 0.7477 0.0068 -0.4955 0.065 Uiso calc R 1 1
C C18 0.9526(2) 0.01483(7) -0.29741(16) 0.0603(4) Uani d . 1 1
H H18 1.0408 -0.0122 -0.3228 0.072 Uiso calc R 1 1
C C19 0.99619(18) 0.04509(7) -0.15578(15) 0.0574(3) Uani d . 1 1
H H19 1.1173 0.0402 -0.0855 0.069 Uiso calc R 1 1
C C20 0.85928(17) 0.08235(7) -0.11991(14) 0.0506(3) Uani d . 1 1
H H20 0.8858 0.1028 -0.0249 0.061 Uiso calc R 1 1

loop_
_atom_site_aniso_label
_atom_site_aniso_U_11
_atom_site_aniso_U_22
_atom_site_aniso_U_33
_atom_site_aniso_U_12
_atom_site_aniso_U_13
_atom_site_aniso_U_23
N2 0.0485(5) 0.0489(5) 0.0360(5) 0.0011(4) 0.0174(4) 0.0017(4)
N7 0.0482(5) 0.0582(6) 0.0316(5) 0.0106(4) 0.0148(4) 0.0050(4)
N14 0.0529(6) 0.0744(7) 0.0294(5) 0.0220(5) 0.0123(4) 0.0021(4)
N16 0.0504(6) 0.0555(6) 0.0349(5) 0.0066(4) 0.0177(4) 0.0011(4)
C1 0.0431(6) 0.0385(5) 0.0343(5) -0.0050(4) 0.0132(4) -0.0027(4)
C3 0.0539(7) 0.0573(7) 0.0456(6) -0.0034(5) 0.0253(5) -0.0006(5)
C4 0.0427(6) 0.0708(9) 0.0636(8) -0.0016(6) 0.0242(6) -0.0007(6)
C5 0.0386(6) 0.0760(9) 0.0563(8) -0.0020(6) 0.0081(5) 0.0052(6)
C6 0.0438(6) 0.0638(7) 0.0365(6) -0.0053(5) 0.0090(5) -0.0002(5)
C8 0.0403(6) 0.0454(6) 0.0313(5) 0.0006(4) 0.0117(4) -0.0013(4)
C9 0.0497(6) 0.0445(6) 0.0392(6) 0.0108(5) 0.0174(5) 0.0014(5)
C10 0.0505(6) 0.0488(6) 0.0352(6) 0.0122(5) 0.0139(5) 0.0080(5)
C11 0.0409(6) 0.0511(6) 0.0302(5) 0.0054(5) 0.0108(4) -0.0014(4)
C12 0.0465(6) 0.0415(6) 0.0411(6) 0.0078(5) 0.0150(5) -0.0023(4)
C13 0.0474(6) 0.0413(6) 0.0377(6) 0.0046(5) 0.0134(5) 0.0051(4)
C15 0.0471(6) 0.0488(6) 0.0335(5) 0.0057(5) 0.0178(5) 0.0048(4)
C17 0.0630(8) 0.0606(7) 0.0455(7) 0.0103(6) 0.0273(6) -0.0004(5)
C18 0.0604(8) 0.0689(8) 0.0618(8) 0.0204(6) 0.0337(7) 0.0123(7)
C19 0.0445(7) 0.0763(9) 0.0538(7) 0.0105(6) 0.0180(6) 0.0175(6)
C20 0.0489(7) 0.0660(8) 0.0373(6) 0.0036(5) 0.0131(5) 0.0023(5)

loop_
_atom_type_symbol
_atom_type_description
_atom_type_scat_dispersion_real
_atom_type_scat_dispersion_imag
_atom_type_scat_source
C C 0.0181 0.0091 'International Tables Vol C Tables 4.2.6.8 and 6.1.1.4'
H H 0.0000 0.0000 'International Tables Vol C Tables 4.2.6.8 and 6.1.1.4'
N N 0.0311 0.0180 'International Tables Vol C Tables 4.2.6.8 and 6.1.1.4'

loop_
_geom_angle_atom_site_label_1
_geom_angle_atom_site_label_2
_geom_angle_atom_site_label_3
_geom_angle
C3 N2 C1 117.93(10)
C1 N7 C8 127.71(9)
C1 N7 H7N 114.8
C8 N7 H7N 115.3
C15 N14 C11 124.37(9)
C15 N14 H14N 115.1
C11 N14 H14N 115.1
C15 N16 C17 117.13(10)
N2 C1 N7 114.09(10)
N2 C1 C6 121.52(10)
N7 C1 C6 124.39(10)
N2 C3 C4 124.16(11)
N2 C3 H3 117.9
C4 C3 H3 117.9
C3 C4 C5 117.34(12)
C3 C4 H4 121.3
C5 C4 H4 121.3
C6 C5 C4 120.31(12)
C6 C5 H5 119.8
C4 C5 H5 119.8
C5 C6 C1 118.73(11)
C5 C6 H6 120.6
C1 C6 H6 120.6
C13 C8 C9 117.73(10)
C13 C8 N7 118.69(10)
C9 C8 N7 123.44(10)
C10 C9 C8 120.81(10)
C10 C9 H9 119.6
C8 C9 H9 119.6
C9 C10 C11 121.35(10)
C9 C10 H10 119.3
C11 C10 H10 119.3
C10 C11 C12 117.74(10)
C10 C11 N14 119.28(10)
C12 C11 N14 122.89(10)
C13 C12 C11 120.99(10)
C13 C12 H12 119.5
C11 C12 H12 119.5
C12 C13 C8 121.32(10)
C12 C13 H13 119.3
C8 C13 H13 119.3
N16 C15 N14 115.68(10)
N16 C15 C20 122.22(10)
N14 C15 C20 122.07(10)
N16 C17 C18 124.33(12)
N16 C17 H17 117.8
C18 C17 H17 117.8
C17 C18 C19 117.84(12)
C17 C18 H18 121.1
C19 C18 H18 121.1
C20 C19 C18 119.38(12)
C20 C19 H19 120.3
C18 C19 H19 120.3
C19 C20 C15 118.97(12)
C19 C20 H20 120.5
C15 C20 H20 120.5

loop_
_geom_bond_atom_site_label_1
_geom_bond_atom_site_label_2
_geom_bond_distance
N2 C3 1.3372(15)
N2 C1 1.3422(13)
N7 C1 1.3771(14)
N7 C8 1.4079(13)
N7 H7N 0.9001
N14 C15 1.3793(14)
N14 C11 1.4148(14)
N14 H14N 0.9000
N16 C15 1.3385(14)
N16 C17 1.3427(15)
C1 C6 1.3974(16)
C3 C4 1.3706(19)
C3 H3 0.9300
C4 C5 1.3790(18)
C4 H4 0.9300
C5 C6 1.3681(18)
C5 H5 0.9300
C6 H6 0.9300
C8 C13 1.3895(15)
C8 C9 1.3916(15)
C9 C10 1.3829(15)
C9 H9 0.9300
C10 C11 1.3879(16)
C10 H10 0.9300
C11 C12 1.3898(16)
C12 C13 1.3799(15)
C12 H12 0.9300
C13 H13 0.9300
C15 C20 1.3947(16)
C17 C18 1.3682(19)
C17 H17 0.9300
C18 C19 1.383(2)
C18 H18 0.9300
C19 C20 1.3713(18)
C19 H19 0.9300
C20 H20 0.9300

loop_
_geom_hbond_atom_site_label_D
_geom_hbond_atom_site_label_H
_geom_hbond_atom_site_label_A
_geom_hbond_site_symmetry_A
_geom_hbond_distance_DH
_geom_hbond_distance_HA
_geom_hbond_distance_DA
_geom_hbond_angle_DHA
N7 H7N N16 1_556 0.90 2.25 3.1423(13) 175
N14 H14N N2 1_554 0.90 2.12 3.0141(14) 175

loop_
_geom_torsion_atom_site_label_1
_geom_torsion_atom_site_label_2
_geom_torsion_atom_site_label_3
_geom_torsion_atom_site_label_4
_geom_torsion
C3 N2 C1 N7 -179.60(10)
C3 N2 C1 C6 0.15(16)
C8 N7 C1 N2 178.25(10)
C8 N7 C1 C6 -1.49(19)
C1 N2 C3 C4 -0.97(18)
N2 C3 C4 C5 0.9(2)
C3 C4 C5 C6 -0.1(2)
C4 C5 C6 C1 -0.7(2)
N2 C1 C6 C5 0.65(18)
N7 C1 C6 C5 -179.63(12)
C1 N7 C8 C13 -139.63(12)
C1 N7 C8 C9 44.73(17)
C13 C8 C9 C10 2.02(17)
N7 C8 C9 C10 177.69(11)
C8 C9 C10 C11 -0.71(18)
C9 C10 C11 C12 -1.57(18)
C9 C10 C11 N14 175.07(11)
C15 N14 C11 C10 157.24(12)
C15 N14 C11 C12 -26.30(18)
C10 C11 C12 C13 2.54(17)
N14 C11 C12 C13 -173.97(11)
C11 C12 C13 C8 -1.25(17)
C9 C8 C13 C12 -1.05(17)
N7 C8 C13 C12 -176.94(10)
C17 N16 C15 N14 -178.51(11)
C17 N16 C15 C20 3.62(18)
C11 N14 C15 N16 145.45(11)
C11 N14 C15 C20 -36.68(18)
C15 N16 C17 C18 -1.0(2)
N16 C17 C18 C19 -2.2(2)
C17 C18 C19 C20 2.9(2)
C18 C19 C20 C15 -0.5(2)
N16 C15 C20 C19 -2.90(19)
N14 C15 C20 C19 179.36(12)

loop_
_cod_related_entry_id
_cod_related_entry_database
_cod_related_entry_code
1 ChemSpider 4407501
